data_4070747
loop_
_publ_author_name
'Caires, Christopher C.'
'Guccione, Samira'

_publ_section_title
;
 Synthesis, Structure, and Reactivity of Borate Ester Coordinated
 Organobismuth Compounds
;
_journal_issue 4
_journal_name_full Organometallics
_journal_page_first 747
_journal_paper_doi 10.1021/om7009792
_journal_volume 27
_journal_year 2008
_chemical_formula_moiety 'C36 H45 B3 Bi Cl2 F3 O6, C6 H6'
_chemical_formula_sum 'C42 H51 B3 Bi Cl2 F3 O6'
_chemical_formula_weight 1021.14
_chemical_name_common 07202b
_chemical_name_systematic
; 
 ? 
;
_space_group_IT_number 14
_symmetry_cell_setting monoclinic
_symmetry_space_group_name_Hall '-P 2ybc'
_symmetry_space_group_name_H-M 'P 1 21/c 1'
_atom_sites_solution_hydrogens geom
_atom_sites_solution_primary direct
_atom_sites_solution_secondary difmap
_audit_creation_method SHELXL-97
_cell_angle_alpha 90.00
_cell_angle_beta 93.247(2)
_cell_angle_gamma 90.00
_cell_formula_units_Z 4
_cell_length_a 15.0270(16)
_cell_length_b 24.892(3)
_cell_length_c 11.7187(12)
_cell_measurement_reflns_used 2966
_cell_measurement_temperature 173(2)
_cell_measurement_theta_max 27.43
_cell_measurement_theta_min 2.39
_cell_volume 4376.4(8)
_computing_cell_refinement 'Bruker SMART'
_computing_data_collection 'Bruker SMART'
_computing_data_reduction 'Bruker SAINT'
_computing_molecular_graphics 'Bruker SHELXTL'
_computing_publication_material 'Bruker SHELXTL'
_computing_structure_refinement 'Bruker SHELXTL'
_computing_structure_solution 'Bruker SHELXTL'
_diffrn_ambient_temperature 173(2)
_diffrn_measured_fraction_theta_full 1.000
_diffrn_measured_fraction_theta_max 1.000
_diffrn_measurement_device_type 'CCD area detector'
_diffrn_measurement_method 'phi and omega scans'
_diffrn_radiation_monochromator graphite
_diffrn_radiation_source 'sealed tube'
_diffrn_radiation_type MoK\a
_diffrn_radiation_wavelength 0.71073
_diffrn_reflns_av_R_equivalents 0.1050
_diffrn_reflns_av_sigmaI/netI 0.0701
_diffrn_reflns_limit_h_max 18
_diffrn_reflns_limit_h_min -18
_diffrn_reflns_limit_k_max 30
_diffrn_reflns_limit_k_min 0
_diffrn_reflns_limit_l_max 14
_diffrn_reflns_limit_l_min 0
_diffrn_reflns_number 38227
_diffrn_reflns_theta_full 25.68
_diffrn_reflns_theta_max 25.68
_diffrn_reflns_theta_min 1.36
_exptl_absorpt_coefficient_mu 4.208
_exptl_absorpt_correction_T_max 0.714
_exptl_absorpt_correction_T_min 0.363
_exptl_absorpt_correction_type multi-scan
_exptl_absorpt_process_details 'SADABS (Sheldrick, 2004)'
_exptl_crystal_colour Colorless
_exptl_crystal_density_diffrn 1.550
_exptl_crystal_density_method 'not measured'
_exptl_crystal_description Plate
_exptl_crystal_F_000 2040
_exptl_crystal_size_max 0.25
_exptl_crystal_size_mid 0.25
_exptl_crystal_size_min 0.08
_refine_diff_density_max 1.395
_refine_diff_density_min -0.857
_refine_diff_density_rms 0.159
_refine_ls_extinction_method none
_refine_ls_goodness_of_fit_ref 1.089
_refine_ls_hydrogen_treatment constr
_refine_ls_matrix_type full
_refine_ls_number_parameters 527
_refine_ls_number_reflns 8324
_refine_ls_number_restraints 12
_refine_ls_restrained_S_all 1.089
_refine_ls_R_factor_all 0.0895
_refine_ls_R_factor_gt 0.0592
_refine_ls_shift/su_max 0.004
_refine_ls_shift/su_mean 0.000
_refine_ls_structure_factor_coef Fsqd
_refine_ls_weighting_details 'calc w=1/[\s^2^(Fo^2^)+(0.0299P)^2^+20.9703P] where P=(Fo^2^+2Fc^2^)/3'
_refine_ls_weighting_scheme calc
_refine_ls_wR_factor_gt 0.1001
_refine_ls_wR_factor_ref 0.1092
_reflns_number_gt 6385
_reflns_number_total 8324
_reflns_threshold_expression >2sigma(I)
_cod_data_source_file om7009792-file001.cif
_cod_data_source_block 07202bbb
_cod_depositor_comments
;
The following automatic conversions were performed:

'_symmetry_cell_setting' value 'Monoclinic' changed to 'monoclinic'
according to /home/saulius/struct/CIF-dictionaries/cif_core.dic
dictionary named 'cif_core.dic' version 2.4.1 from
2010-06-29.

'_exptl_absorpt_correction_type' value 'Multi-scan'
changed to 'multi-scan' according to
/home/saulius/struct/CIF-dictionaries/cif_core.dic dictionary named
'cif_core.dic' version 2.4.1 from 2010-06-29.

Automatic conversion script
Id: cif_fix_values 1715 2011-07-08 13:25:40Z adriana 
;
_cod_original_sg_symbol_H-M P2(1)/c
_cod_database_code 4070747

loop_
_symmetry_equiv_pos_as_xyz
'x, y, z'
'-x, y+1/2, -z+1/2'
'-x, -y, -z'
'x, -y-1/2, z-1/2'

loop_
_atom_site_label
_atom_site_type_symbol
_atom_site_fract_x
_atom_site_fract_y
_atom_site_fract_z
_atom_site_U_iso_or_equiv
_atom_site_adp_type
_atom_site_occupancy
_atom_site_symmetry_multiplicity
_atom_site_calc_flag
_atom_site_refinement_flags
Bi1 Bi 0.38248(2) 0.397207(11) 0.26341(3) 0.02435(9) Uani 1 1 d .
Cl1 Cl 0.31883(15) 0.37941(8) 0.05618(17) 0.0359(5) Uani 1 1 d .
Cl2 Cl 0.47347(14) 0.41229(7) 0.45528(16) 0.0317(5) Uani 1 1 d .
C1 C 0.5163(5) 0.3971(3) 0.1880(6) 0.0288(17) Uani 1 1 d .
C2 C 0.5215(6) 0.4319(3) 0.0963(6) 0.0307(19) Uani 1 1 d .
H2A H 0.4694 0.4494 0.0652 0.037 Uiso 1 1 calc R
C3 C 0.6033(6) 0.4411(3) 0.0502(7) 0.036(2) Uani 1 1 d .
H3A H 0.6073 0.4654 -0.0120 0.043 Uiso 1 1 calc R
C4 C 0.6781(6) 0.4155(3) 0.0940(7) 0.0312(19) Uani 1 1 d .
H4A H 0.7345 0.4216 0.0635 0.037 Uiso 1 1 calc R
C5 C 0.6688(6) 0.3801(3) 0.1854(7) 0.031(2) Uani 1 1 d .
F1 F 0.7448(3) 0.3539(2) 0.2232(4) 0.0483(14) Uani 1 1 d .
C6 C 0.5903(5) 0.3698(3) 0.2361(6) 0.0253(18) Uani 1 1 d .
B1 B 0.5871(6) 0.3266(4) 0.3343(8) 0.027(2) Uani 1 1 d .
O1 O 0.5212(4) 0.2900(2) 0.3385(4) 0.0347(14) Uani 1 1 d .
O2 O 0.6561(4) 0.3186(2) 0.4137(5) 0.0441(16) Uani 1 1 d .
C7 C 0.5404(6) 0.2541(3) 0.4361(7) 0.035(2) Uani 1 1 d .
C8 C 0.6394(6) 0.2682(3) 0.4727(7) 0.035(2) Uani 1 1 d .
C9 C 0.4757(7) 0.2670(4) 0.5264(8) 0.055(3) Uani 1 1 d .
H9A H 0.4149 0.2588 0.4970 0.083 Uiso 1 1 calc R
H9B H 0.4801 0.3052 0.5461 0.083 Uiso 1 1 calc R
H9C H 0.4903 0.2453 0.5948 0.083 Uiso 1 1 calc R
C10 C 0.5249(7) 0.1970(3) 0.3945(9) 0.057(3) Uani 1 1 d .
H10A H 0.4616 0.1919 0.3727 0.086 Uiso 1 1 calc R
H10B H 0.5430 0.1718 0.4558 0.086 Uiso 1 1 calc R
H10C H 0.5602 0.1903 0.3282 0.086 Uiso 1 1 calc R
C11 C 0.6617(8) 0.2769(4) 0.5980(8) 0.059(3) Uani 1 1 d .
H11A H 0.7249 0.2863 0.6099 0.088 Uiso 1 1 calc R
H11B H 0.6497 0.2439 0.6400 0.088 Uiso 1 1 calc R
H11C H 0.6250 0.3061 0.6259 0.088 Uiso 1 1 calc R
C12 C 0.7071(8) 0.2284(4) 0.4299(10) 0.069(3) Uani 1 1 d .
H12A H 0.6976 0.2241 0.3469 0.104 Uiso 1 1 calc R
H12B H 0.6998 0.1936 0.4672 0.104 Uiso 1 1 calc R
H12C H 0.7676 0.2419 0.4480 0.104 Uiso 1 1 calc R
C13 C 0.3390(5) 0.4830(3) 0.2519(6) 0.0258(17) Uani 1 1 d .
C14 C 0.4062(5) 0.5182(3) 0.2826(7) 0.0285(19) Uani 1 1 d .
H14A H 0.4630 0.5055 0.3101 0.034 Uiso 1 1 calc R
C15 C 0.3892(6) 0.5725(3) 0.2727(7) 0.0329(19) Uani 1 1 d .
H15A H 0.4342 0.5978 0.2956 0.039 Uiso 1 1 calc R
C16 C 0.3078(6) 0.5900(3) 0.2298(7) 0.035(2) Uani 1 1 d .
H16A H 0.2958 0.6274 0.2226 0.042 Uiso 1 1 calc R
C17 C 0.2441(6) 0.5534(3) 0.1976(7) 0.035(2) Uani 1 1 d .
F2 F 0.1644(4) 0.5726(2) 0.1551(5) 0.0572(16) Uani 1 1 d .
C18 C 0.2542(5) 0.4975(3) 0.2087(7) 0.0275(18) Uani 1 1 d .
B2 B 0.1731(7) 0.4586(4) 0.1850(8) 0.030(2) Uani 1 1 d .
O3 O 0.1707(4) 0.4101(2) 0.2349(5) 0.0313(14) Uani 1 1 d .
O4 O 0.0980(4) 0.4714(2) 0.1209(5) 0.0409(16) Uani 1 1 d .
C19 C 0.0796(5) 0.3895(3) 0.2152(7) 0.0303(19) Uani 1 1 d .
C20 C 0.0421(6) 0.4231(3) 0.1123(7) 0.032(2) Uani 1 1 d .
C21 C 0.0834(7) 0.3290(3) 0.1958(10) 0.054(3) Uani 1 1 d .
H21A H 0.1045 0.3111 0.2668 0.082 Uiso 1 1 calc R
H21B H 0.1243 0.3212 0.1358 0.082 Uiso 1 1 calc R
H21C H 0.0237 0.3157 0.1723 0.082 Uiso 1 1 calc R
C22 C 0.0332(6) 0.4017(5) 0.3247(8) 0.055(3) Uani 1 1 d .
H22A H 0.0273 0.4407 0.3335 0.083 Uiso 1 1 calc R
H22B H 0.0685 0.3871 0.3904 0.083 Uiso 1 1 calc R
H22C H -0.0261 0.3852 0.3207 0.083 Uiso 1 1 calc R
C23 C 0.0590(7) 0.3982(4) -0.0023(8) 0.053(3) Uani 1 1 d .
H23A H 0.0474 0.4248 -0.0629 0.079 Uiso 1 1 calc R
H23B H 0.0194 0.3673 -0.0158 0.079 Uiso 1 1 calc R
H23C H 0.1212 0.3863 -0.0025 0.079 Uiso 1 1 calc R
C24 C -0.0541(6) 0.4397(4) 0.1161(9) 0.053(3) Uani 1 1 d .
H24A H -0.0718 0.4601 0.0469 0.079 Uiso 1 1 calc R
H24B H -0.0615 0.4622 0.1835 0.079 Uiso 1 1 calc R
H24C H -0.0916 0.4076 0.1202 0.079 Uiso 1 1 calc R
C25 C 0.3098(5) 0.3271(3) 0.3304(7) 0.0289(19) Uani 1 1 d .
C26 C 0.3137(6) 0.2814(3) 0.2625(7) 0.036(2) Uani 1 1 d .
H26A H 0.3430 0.2819 0.1928 0.043 Uiso 1 1 calc R
C27 C 0.2728(7) 0.2350(3) 0.3008(8) 0.041(2) Uani 1 1 d .
H27A H 0.2746 0.2030 0.2568 0.050 Uiso 1 1 calc R
C28 C 0.2299(7) 0.2350(3) 0.4018(7) 0.041(2) Uani 1 1 d .
H28A H 0.2014 0.2036 0.4277 0.049 Uiso 1 1 calc R
C29 C 0.2295(6) 0.2815(3) 0.4633(7) 0.037(2) Uani 1 1 d .
F3 F 0.1850(4) 0.2800(2) 0.5606(5) 0.0575(16) Uani 1 1 d .
C30 C 0.2688(5) 0.3298(3) 0.4349(7) 0.0299(19) Uani 1 1 d .
B3 B 0.2635(7) 0.3804(4) 0.5135(8) 0.028(2) Uani 1 1 d .
O5 O 0.2606(4) 0.4316(2) 0.4728(4) 0.0334(14) Uani 1 1 d .
O6 O 0.2592(4) 0.3771(2) 0.6286(5) 0.0382(15) Uani 1 1 d .
C31 C 0.2440(6) 0.4674(3) 0.5690(7) 0.037(2) Uani 1 1 d .
C32 C 0.2671(6) 0.4314(3) 0.6749(7) 0.034(2) Uani 1 1 d .
C33 C 0.3048(7) 0.5164(3) 0.5592(8) 0.051(3) Uani 1 1 d .
H33A H 0.3662 0.5043 0.5510 0.076 Uiso 1 1 calc R
H33B H 0.3022 0.5385 0.6281 0.076 Uiso 1 1 calc R
H33C H 0.2848 0.5376 0.4921 0.076 Uiso 1 1 calc R
C34 C 0.1466(7) 0.4836(4) 0.5539(9) 0.052(3) Uani 1 1 d .
H34A H 0.1088 0.4520 0.5631 0.079 Uiso 1 1 calc R
H34B H 0.1347 0.4988 0.4774 0.079 Uiso 1 1 calc R
H34C H 0.1333 0.5106 0.6116 0.079 Uiso 1 1 calc R
C35 C 0.3614(6) 0.4372(4) 0.7245(8) 0.050(3) Uani 1 1 d .
H35A H 0.4031 0.4303 0.6648 0.075 Uiso 1 1 calc R
H35B H 0.3720 0.4114 0.7869 0.075 Uiso 1 1 calc R
H35C H 0.3704 0.4738 0.7538 0.075 Uiso 1 1 calc R
C36 C 0.2037(7) 0.4366(4) 0.7714(8) 0.050(3) Uani 1 1 d .
H36A H 0.2196 0.4102 0.8310 0.075 Uiso 1 1 calc R
H36B H 0.1425 0.4302 0.7413 0.075 Uiso 1 1 calc R
H36C H 0.2083 0.4729 0.8038 0.075 Uiso 1 1 calc R
C37 C 0.0093(19) 0.3153(11) 0.644(2) 0.203(12) Uani 1 1 d U
H37A H 0.0581 0.3041 0.6934 0.243 Uiso 1 1 calc R
C38 C -0.0427(14) 0.3595(10) 0.6687(19) 0.157(8) Uani 1 1 d U
H38A H -0.0278 0.3788 0.7371 0.188 Uiso 1 1 calc R
C39 C -0.1143(15) 0.3771(10) 0.6005(19) 0.159(8) Uani 1 1 d U
H39A H -0.1470 0.4078 0.6219 0.191 Uiso 1 1 calc R
C40 C -0.1391(11) 0.3492(8) 0.4979(18) 0.125(6) Uani 1 1 d U
H40A H -0.1902 0.3600 0.4521 0.150 Uiso 1 1 calc R
C41 C -0.0864(13) 0.3043(9) 0.464(2) 0.153(7) Uani 1 1 d U
H41A H -0.0994 0.2865 0.3932 0.183 Uiso 1 1 calc R
C42 C -0.0153(15) 0.2875(9) 0.538(2) 0.161(8) Uani 1 1 d U
H42A H 0.0180 0.2567 0.5185 0.193 Uiso 1 1 calc R

loop_
_atom_site_aniso_label
_atom_site_aniso_U_11
_atom_site_aniso_U_22
_atom_site_aniso_U_33
_atom_site_aniso_U_23
_atom_site_aniso_U_13
_atom_site_aniso_U_12
Bi1 0.03521(18) 0.01927(13) 0.01878(13) 0.00066(15) 0.00327(10) 0.00286(16)
Cl1 0.0459(13) 0.0395(12) 0.0217(10) -0.0034(9) -0.0029(9) 0.0005(10)
Cl2 0.0459(13) 0.0273(10) 0.0216(9) -0.0007(8) -0.0011(9) 0.0019(9)
C1 0.043(5) 0.018(3) 0.025(4) 0.004(4) -0.002(3) -0.010(4)
C2 0.041(5) 0.030(5) 0.021(4) 0.005(4) 0.003(4) -0.002(4)
C3 0.048(6) 0.033(5) 0.028(5) 0.011(4) 0.013(4) 0.004(4)
C4 0.035(5) 0.031(4) 0.028(5) -0.001(4) 0.012(4) 0.004(4)
C5 0.041(5) 0.028(4) 0.022(4) 0.004(3) -0.001(4) 0.003(4)
F1 0.035(3) 0.058(3) 0.053(4) 0.020(3) 0.005(2) 0.016(3)
C6 0.032(5) 0.022(4) 0.022(4) 0.001(3) 0.002(4) 0.003(3)
B1 0.034(5) 0.024(5) 0.025(5) 0.009(4) 0.007(4) 0.007(4)
O1 0.060(4) 0.022(3) 0.021(3) 0.002(2) -0.004(3) -0.002(3)
O2 0.045(4) 0.045(4) 0.042(4) 0.020(3) -0.003(3) 0.002(3)
C7 0.053(6) 0.028(4) 0.024(4) 0.009(4) 0.003(4) 0.005(4)
C8 0.059(6) 0.026(4) 0.019(4) 0.010(3) 0.004(4) 0.011(4)
C9 0.065(7) 0.062(7) 0.042(6) 0.024(5) 0.022(5) 0.005(6)
C10 0.076(8) 0.024(5) 0.072(7) 0.005(5) 0.004(6) -0.005(5)
C11 0.089(9) 0.055(6) 0.031(5) 0.000(5) -0.004(5) -0.018(6)
C12 0.075(8) 0.053(7) 0.078(9) -0.011(6) -0.006(7) 0.027(6)
C13 0.034(5) 0.021(4) 0.022(4) 0.005(3) 0.007(3) 0.000(4)
C14 0.028(5) 0.023(4) 0.033(5) 0.007(4) -0.001(4) -0.005(3)
C15 0.041(5) 0.024(4) 0.033(5) 0.003(4) -0.007(4) -0.008(4)
C16 0.058(6) 0.012(4) 0.036(5) 0.003(3) 0.000(4) 0.002(4)
C17 0.041(5) 0.035(5) 0.028(5) 0.011(4) -0.005(4) 0.008(4)
F2 0.060(4) 0.031(3) 0.077(4) 0.002(3) -0.027(3) 0.009(3)
C18 0.035(5) 0.025(4) 0.023(4) 0.001(3) 0.000(3) 0.005(4)
B2 0.041(6) 0.028(5) 0.022(5) -0.003(4) -0.002(4) 0.000(4)
O3 0.034(3) 0.032(3) 0.028(3) 0.008(3) -0.002(2) 0.003(2)
O4 0.053(4) 0.030(3) 0.038(4) 0.012(3) -0.014(3) -0.008(3)
C19 0.033(4) 0.032(5) 0.027(5) 0.005(4) 0.006(3) 0.005(4)
C20 0.037(5) 0.030(4) 0.029(5) 0.003(4) 0.002(4) -0.005(4)
C21 0.057(7) 0.032(5) 0.071(8) 0.013(5) -0.012(6) -0.005(5)
C22 0.045(6) 0.093(8) 0.028(6) 0.024(6) 0.008(4) 0.009(6)
C23 0.060(6) 0.071(7) 0.028(6) -0.005(6) 0.011(4) -0.017(6)
C24 0.043(6) 0.064(7) 0.051(7) 0.008(6) -0.007(5) 0.012(5)
C25 0.036(5) 0.024(4) 0.027(4) 0.001(4) 0.002(4) -0.003(4)
C26 0.055(6) 0.032(5) 0.020(4) -0.002(4) -0.004(4) 0.003(4)
C27 0.072(7) 0.013(4) 0.037(5) -0.004(4) -0.004(5) -0.003(4)
C28 0.073(7) 0.027(5) 0.023(5) 0.005(4) -0.005(5) -0.009(5)
C29 0.063(6) 0.026(4) 0.020(5) 0.005(4) 0.004(4) -0.007(4)
F3 0.094(5) 0.045(3) 0.036(3) 0.007(3) 0.018(3) -0.022(3)
C30 0.037(5) 0.031(4) 0.021(4) 0.000(4) -0.002(4) -0.003(4)
B3 0.037(6) 0.024(5) 0.023(5) 0.006(4) -0.005(4) -0.003(4)
O5 0.055(4) 0.027(3) 0.019(3) -0.005(2) 0.003(3) 0.003(3)
O6 0.068(4) 0.024(3) 0.023(3) 0.000(2) 0.003(3) -0.005(3)
C31 0.053(6) 0.029(5) 0.028(5) -0.009(4) 0.008(4) 0.006(4)
C32 0.049(6) 0.037(5) 0.016(4) -0.007(4) 0.011(4) 0.001(4)
C33 0.087(8) 0.029(5) 0.037(6) -0.014(4) 0.011(5) -0.001(5)
C34 0.069(7) 0.045(6) 0.043(7) -0.010(5) 0.002(5) 0.017(5)
C35 0.054(7) 0.066(7) 0.030(5) -0.007(5) 0.003(4) 0.004(5)
C36 0.062(7) 0.065(7) 0.025(5) -0.001(5) 0.008(5) -0.004(5)
C37 0.21(3) 0.21(3) 0.19(3) -0.014(18) -0.011(19) 0.08(2)
C38 0.143(19) 0.19(2) 0.137(17) 0.006(14) -0.011(12) 0.044(14)
C39 0.133(17) 0.20(2) 0.141(19) 0.037(13) -0.006(13) 0.022(15)
C40 0.068(10) 0.170(18) 0.139(14) 0.056(12) 0.011(10) -0.011(9)
C41 0.091(14) 0.146(17) 0.22(2) 0.025(14) 0.011(12) -0.024(11)
C42 0.139(18) 0.138(17) 0.21(2) 0.006(15) 0.002(15) 0.027(14)

loop_
_atom_type_symbol
_atom_type_description
_atom_type_scat_dispersion_real
_atom_type_scat_dispersion_imag
_atom_type_scat_source
C C 0.0033 0.0016 'International Tables Vol C Tables 4.2.6.8 and 6.1.1.4'
H H 0.0000 0.0000 'International Tables Vol C Tables 4.2.6.8 and 6.1.1.4'
B B 0.0013 0.0007 'International Tables Vol C Tables 4.2.6.8 and 6.1.1.4'
O O 0.0106 0.0060 'International Tables Vol C Tables 4.2.6.8 and 6.1.1.4'
F F 0.0171 0.0103 'International Tables Vol C Tables 4.2.6.8 and 6.1.1.4'
Cl Cl 0.1484 0.1585 'International Tables Vol C Tables 4.2.6.8 and 6.1.1.4'
Bi Bi -4.1077 10.2566 'International Tables Vol C Tables 4.2.6.8 and 6.1.1.4'

loop_
_geom_angle_atom_site_label_1
_geom_angle_atom_site_label_2
_geom_angle_atom_site_label_3
_geom_angle
C25 Bi1 C13 128.5(3)
C25 Bi1 C1 127.4(3)
C13 Bi1 C1 104.1(3)
C25 Bi1 Cl2 93.0(2)
C13 Bi1 Cl2 93.0(2)
C1 Bi1 Cl2 84.35(19)
C25 Bi1 Cl1 91.9(2)
C13 Bi1 Cl1 90.9(2)
C1 Bi1 Cl1 85.53(19)
Cl2 Bi1 Cl1 169.77(7)
C2 C1 C6 122.6(7)
C2 C1 Bi1 113.3(6)
C6 C1 Bi1 123.6(5)
C1 C2 C3 119.7(8)
C1 C2 H2A 120.2
C3 C2 H2A 120.2
C4 C3 C2 120.2(8)
C4 C3 H3A 119.9
C2 C3 H3A 119.9
C3 C4 C5 117.7(8)
C3 C4 H4A 121.2
C5 C4 H4A 121.2
F1 C5 C6 119.5(7)
F1 C5 C4 115.5(7)
C6 C5 C4 125.0(8)
C5 C6 C1 114.8(7)
C5 C6 B1 120.3(7)
C1 C6 B1 124.8(7)
O1 B1 O2 114.0(7)
O1 B1 C6 122.6(7)
O2 B1 C6 122.8(8)
B1 O1 C7 109.1(6)
B1 O2 C8 107.6(7)
O1 C7 C9 108.1(7)
O1 C7 C10 107.5(7)
C9 C7 C10 109.3(8)
O1 C7 C8 102.6(6)
C9 C7 C8 113.6(7)
C10 C7 C8 115.1(8)
O2 C8 C11 107.7(7)
O2 C8 C12 105.4(7)
C11 C8 C12 107.3(8)
O2 C8 C7 104.5(6)
C11 C8 C7 117.1(8)
C12 C8 C7 113.9(8)
C7 C9 H9A 109.5
C7 C9 H9B 109.5
H9A C9 H9B 109.5
C7 C9 H9C 109.5
H9A C9 H9C 109.5
H9B C9 H9C 109.5
C7 C10 H10A 109.5
C7 C10 H10B 109.5
H10A C10 H10B 109.5
C7 C10 H10C 109.5
H10A C10 H10C 109.5
H10B C10 H10C 109.5
C8 C11 H11A 109.5
C8 C11 H11B 109.5
H11A C11 H11B 109.5
C8 C11 H11C 109.5
H11A C11 H11C 109.5
H11B C11 H11C 109.5
C8 C12 H12A 109.5
C8 C12 H12B 109.5
H12A C12 H12B 109.5
C8 C12 H12C 109.5
H12A C12 H12C 109.5
H12B C12 H12C 109.5
C14 C13 C18 125.2(7)
C14 C13 Bi1 112.7(6)
C18 C13 Bi1 121.9(6)
C13 C14 C15 118.3(8)
C13 C14 H14A 120.8
C15 C14 H14A 120.8
C16 C15 C14 120.0(7)
C16 C15 H15A 120.0
C14 C15 H15A 120.0
C17 C16 C15 119.3(7)
C17 C16 H16A 120.3
C15 C16 H16A 120.3
F2 C17 C16 117.3(7)
F2 C17 C18 118.1(8)
C16 C17 C18 124.6(8)
C13 C18 C17 112.4(7)
C13 C18 B2 126.2(7)
C17 C18 B2 121.1(7)
O3 B2 O4 114.2(8)
O3 B2 C18 121.2(8)
O4 B2 C18 124.4(8)
B2 O3 C19 107.1(6)
B2 O4 C20 107.5(6)
O3 C19 C21 109.1(7)
O3 C19 C22 105.4(7)
C21 C19 C22 110.2(8)
O3 C19 C20 103.2(6)
C21 C19 C20 115.6(7)
C22 C19 C20 112.6(7)
O4 C20 C24 108.7(7)
O4 C20 C23 105.9(7)
C24 C20 C23 110.4(8)
O4 C20 C19 101.9(6)
C24 C20 C19 115.6(7)
C23 C20 C19 113.5(7)
C19 C21 H21A 109.5
C19 C21 H21B 109.5
H21A C21 H21B 109.5
C19 C21 H21C 109.5
H21A C21 H21C 109.5
H21B C21 H21C 109.5
C19 C22 H22A 109.5
C19 C22 H22B 109.5
H22A C22 H22B 109.5
C19 C22 H22C 109.5
H22A C22 H22C 109.5
H22B C22 H22C 109.5
C20 C23 H23A 109.5
C20 C23 H23B 109.5
H23A C23 H23B 109.5
C20 C23 H23C 109.5
H23A C23 H23C 109.5
H23B C23 H23C 109.5
C20 C24 H24A 109.5
C20 C24 H24B 109.5
H24A C24 H24B 109.5
C20 C24 H24C 109.5
H24A C24 H24C 109.5
H24B C24 H24C 109.5
C26 C25 C30 125.0(8)
C26 C25 Bi1 113.7(6)
C30 C25 Bi1 121.2(6)
C25 C26 C27 117.4(8)
C25 C26 H26A 121.3
C27 C26 H26A 121.3
C28 C27 C26 120.7(8)
C28 C27 H27A 119.6
C26 C27 H27A 119.6
C29 C28 C27 118.1(8)
C29 C28 H28A 120.9
C27 C28 H28A 120.9
F3 C29 C28 116.1(8)
F3 C29 C30 117.5(7)
C28 C29 C30 126.4(8)
C29 C30 C25 112.4(7)
C29 C30 B3 121.3(7)
C25 C30 B3 126.3(7)
O6 B3 O5 113.9(7)
O6 B3 C30 122.8(7)
O5 B3 C30 123.2(7)
B3 O5 C31 107.5(6)
B3 O6 C32 107.7(6)
O5 C31 C34 106.1(7)
O5 C31 C33 107.2(7)
C34 C31 C33 110.8(8)
O5 C31 C32 102.8(6)
C34 C31 C32 114.7(8)
C33 C31 C32 114.3(8)
O6 C32 C35 106.8(7)
O6 C32 C36 108.3(7)
C35 C32 C36 108.6(7)
O6 C32 C31 103.2(6)
C35 C32 C31 114.5(8)
C36 C32 C31 114.9(8)
C31 C33 H33A 109.5
C31 C33 H33B 109.5
H33A C33 H33B 109.5
C31 C33 H33C 109.5
H33A C33 H33C 109.5
H33B C33 H33C 109.5
C31 C34 H34A 109.5
C31 C34 H34B 109.5
H34A C34 H34B 109.5
C31 C34 H34C 109.5
H34A C34 H34C 109.5
H34B C34 H34C 109.5
C32 C35 H35A 109.5
C32 C35 H35B 109.5
H35A C35 H35B 109.5
C32 C35 H35C 109.5
H35A C35 H35C 109.5
H35B C35 H35C 109.5
C32 C36 H36A 109.5
C32 C36 H36B 109.5
H36A C36 H36B 109.5
C32 C36 H36C 109.5
H36A C36 H36C 109.5
H36B C36 H36C 109.5
C38 C37 C42 116(3)
C38 C37 H37A 122.0
C42 C37 H37A 122.0
C39 C38 C37 124(3)
C39 C38 H38A 117.9
C37 C38 H38A 117.9
C38 C39 C40 120(2)
C38 C39 H39A 120.2
C40 C39 H39A 120.2
C39 C40 C41 120(2)
C39 C40 H40A 120.2
C41 C40 H40A 120.2
C42 C41 C40 118(2)
C42 C41 H41A 120.9
C40 C41 H41A 120.9
C41 C42 C37 122(2)
C41 C42 H42A 118.8
C37 C42 H42A 118.8

loop_
_geom_bond_atom_site_label_1
_geom_bond_atom_site_label_2
_geom_bond_distance
Bi1 C25 2.225(8)
Bi1 C13 2.236(7)
Bi1 C1 2.242(8)
Bi1 Cl2 2.5919(19)
Bi1 Cl1 2.597(2)
C1 C2 1.386(10)
C1 C6 1.394(11)
C2 C3 1.390(12)
C2 H2A 0.9500
C3 C4 1.367(11)
C3 H3A 0.9500
C4 C5 1.401(11)
C4 H4A 0.9500
C5 F1 1.368(9)
C5 C6 1.375(12)
C6 B1 1.578(11)
B1 O1 1.349(11)
B1 O2 1.368(11)
O1 C7 1.467(9)
O2 C8 1.462(9)
C7 C9 1.511(12)
C7 C10 1.518(12)
C7 C8 1.564(13)
C8 C11 1.503(12)
C8 C12 1.527(12)
C9 H9A 0.9800
C9 H9B 0.9800
C9 H9C 0.9800
C10 H10A 0.9800
C10 H10B 0.9800
C10 H10C 0.9800
C11 H11A 0.9800
C11 H11B 0.9800
C11 H11C 0.9800
C12 H12A 0.9800
C12 H12B 0.9800
C12 H12C 0.9800
C13 C14 1.369(10)
C13 C18 1.392(11)
C14 C15 1.380(10)
C14 H14A 0.9500
C15 C16 1.367(12)
C15 H15A 0.9500
C16 C17 1.360(11)
C16 H16A 0.9500
C17 F2 1.358(9)
C17 C18 1.404(11)
C18 B2 1.569(12)
B2 O3 1.342(11)
B2 O4 1.357(11)
O3 C19 1.467(10)
O4 C20 1.466(10)
C19 C21 1.525(12)
C19 C22 1.526(12)
C19 C20 1.549(11)
C20 C24 1.507(12)
C20 C23 1.514(12)
C21 H21A 0.9800
C21 H21B 0.9800
C21 H21C 0.9800
C22 H22A 0.9800
C22 H22B 0.9800
C22 H22C 0.9800
C23 H23A 0.9800
C23 H23B 0.9800
C23 H23C 0.9800
C24 H24A 0.9800
C24 H24B 0.9800
C24 H24C 0.9800
C25 C26 1.391(11)
C25 C30 1.403(11)
C26 C27 1.395(12)
C26 H26A 0.9500
C27 C28 1.380(13)
C27 H27A 0.9500
C28 C29 1.363(11)
C28 H28A 0.9500
C29 F3 1.354(10)
C29 C30 1.390(11)
C30 B3 1.566(12)
B3 O6 1.357(10)
B3 O5 1.359(10)
O5 C31 1.471(9)
O6 C32 1.458(10)
C31 C34 1.519(13)
C31 C33 1.532(12)
C31 C32 1.554(12)
C32 C35 1.508(13)
C32 C36 1.525(12)
C33 H33A 0.9800
C33 H33B 0.9800
C33 H33C 0.9800
C34 H34A 0.9800
C34 H34B 0.9800
C34 H34C 0.9800
C35 H35A 0.9800
C35 H35B 0.9800
C35 H35C 0.9800
C36 H36A 0.9800
C36 H36B 0.9800
C36 H36C 0.9800
C37 C38 1.39(3)
C37 C42 1.45(3)
C37 H37A 0.9500
C38 C39 1.38(2)
C38 H38A 0.9500
C39 C40 1.42(3)
C39 H39A 0.9500
C40 C41 1.44(3)
C40 H40A 0.9500
C41 C42 1.40(3)
C41 H41A 0.9500
C42 H42A 0.9500

loop_
_geom_torsion_atom_site_label_1
_geom_torsion_atom_site_label_2
_geom_torsion_atom_site_label_3
_geom_torsion_atom_site_label_4
_geom_torsion
C25 Bi1 C1 C2 141.9(5)
C13 Bi1 C1 C2 -36.9(6)
Cl2 Bi1 C1 C2 -128.6(6)
Cl1 Bi1 C1 C2 52.9(5)
C25 Bi1 C1 C6 -45.5(8)
C13 Bi1 C1 C6 135.7(6)
Cl2 Bi1 C1 C6 44.0(6)
Cl1 Bi1 C1 C6 -134.5(6)
C6 C1 C2 C3 -0.8(12)
Bi1 C1 C2 C3 171.9(6)
C1 C2 C3 C4 0.8(12)
C2 C3 C4 C5 0.2(12)
C3 C4 C5 F1 177.5(7)
C3 C4 C5 C6 -1.3(13)
F1 C5 C6 C1 -177.5(7)
C4 C5 C6 C1 1.3(12)
F1 C5 C6 B1 -2.2(12)
C4 C5 C6 B1 176.7(8)
C2 C1 C6 C5 -0.2(11)
Bi1 C1 C6 C5 -172.2(6)
C2 C1 C6 B1 -175.3(8)
Bi1 C1 C6 B1 12.7(11)
C5 C6 B1 O1 -135.6(8)
C1 C6 B1 O1 39.3(12)
C5 C6 B1 O2 35.9(12)
C1 C6 B1 O2 -149.3(8)
O2 B1 O1 C7 4.8(10)
C6 B1 O1 C7 176.9(7)
O1 B1 O2 C8 5.4(10)
C6 B1 O2 C8 -166.8(7)
B1 O1 C7 C9 108.4(8)
B1 O1 C7 C10 -133.7(8)
B1 O1 C7 C8 -11.9(8)
B1 O2 C8 C11 -137.6(8)
B1 O2 C8 C12 108.0(8)
B1 O2 C8 C7 -12.4(8)
O1 C7 C8 O2 14.5(8)
C9 C7 C8 O2 -102.0(8)
C10 C7 C8 O2 130.9(8)
O1 C7 C8 C11 133.5(8)
C9 C7 C8 C11 17.0(11)
C10 C7 C8 C11 -110.1(9)
O1 C7 C8 C12 -100.0(8)
C9 C7 C8 C12 143.5(8)
C10 C7 C8 C12 16.4(11)
C25 Bi1 C13 C14 138.1(6)
C1 Bi1 C13 C14 -43.1(6)
Cl2 Bi1 C13 C14 41.8(6)
Cl1 Bi1 C13 C14 -128.7(6)
C25 Bi1 C13 C18 -46.7(8)
C1 Bi1 C13 C18 132.1(6)
Cl2 Bi1 C13 C18 -143.0(6)
Cl1 Bi1 C13 C18 46.5(6)
C18 C13 C14 C15 1.3(13)
Bi1 C13 C14 C15 176.2(6)
C13 C14 C15 C16 -1.9(13)
C14 C15 C16 C17 0.2(13)
C15 C16 C17 F2 -179.7(8)
C15 C16 C17 C18 2.4(14)
C14 C13 C18 C17 1.0(12)
Bi1 C13 C18 C17 -173.5(6)
C14 C13 C18 B2 -173.1(8)
Bi1 C13 C18 B2 12.4(11)
F2 C17 C18 C13 179.3(7)
C16 C17 C18 C13 -2.9(13)
F2 C17 C18 B2 -6.3(12)
C16 C17 C18 B2 171.6(8)
C13 C18 B2 O3 19.8(13)
C17 C18 B2 O3 -153.8(8)
C13 C18 B2 O4 -165.2(8)
C17 C18 B2 O4 21.2(13)
O4 B2 O3 C19 -7.7(10)
C18 B2 O3 C19 167.8(7)
O3 B2 O4 C20 -9.0(10)
C18 B2 O4 C20 175.7(8)
B2 O3 C19 C21 143.3(8)
B2 O3 C19 C22 -98.4(8)
B2 O3 C19 C20 19.9(8)
B2 O4 C20 C24 142.9(8)
B2 O4 C20 C23 -98.5(8)
B2 O4 C20 C19 20.4(9)
O3 C19 C20 O4 -24.0(8)
C21 C19 C20 O4 -143.0(8)
C22 C19 C20 O4 89.1(9)
O3 C19 C20 C24 -141.7(7)
C21 C19 C20 C24 99.3(10)
C22 C19 C20 C24 -28.6(11)
O3 C19 C20 C23 89.4(8)
C21 C19 C20 C23 -29.7(11)
C22 C19 C20 C23 -157.5(8)
C13 Bi1 C25 C26 136.3(6)
C1 Bi1 C25 C26 -42.2(7)
Cl2 Bi1 C25 C26 -127.4(6)
Cl1 Bi1 C25 C26 43.6(6)
C13 Bi1 C25 C30 -46.9(8)
C1 Bi1 C25 C30 134.6(6)
Cl2 Bi1 C25 C30 49.4(7)
Cl1 Bi1 C25 C30 -139.6(6)
C30 C25 C26 C27 0.8(13)
Bi1 C25 C26 C27 177.5(6)
C25 C26 C27 C28 0.5(13)
C26 C27 C28 C29 -0.7(14)
C27 C28 C29 F3 178.7(8)
C27 C28 C29 C30 -0.3(15)
F3 C29 C30 C25 -177.6(7)
C28 C29 C30 C25 1.4(14)
F3 C29 C30 B3 1.1(13)
C28 C29 C30 B3 -180.0(9)
C26 C25 C30 C29 -1.6(12)
Bi1 C25 C30 C29 -178.1(6)
C26 C25 C30 B3 179.8(8)
Bi1 C25 C30 B3 3.3(12)
C29 C30 B3 O6 30.6(13)
C25 C30 B3 O6 -150.9(9)
C29 C30 B3 O5 -147.8(9)
C25 C30 B3 O5 30.6(14)
O6 B3 O5 C31 -5.9(10)
C30 B3 O5 C31 172.6(8)
O5 B3 O6 C32 -9.0(10)
C30 B3 O6 C32 172.5(8)
B3 O5 C31 C34 -103.7(8)
B3 O5 C31 C33 137.9(8)
B3 O5 C31 C32 17.0(9)
B3 O6 C32 C35 -102.2(8)
B3 O6 C32 C36 141.0(8)
B3 O6 C32 C31 18.8(9)
O5 C31 C32 O6 -21.4(8)
C34 C31 C32 O6 93.2(8)
C33 C31 C32 O6 -137.3(7)
O5 C31 C32 C35 94.2(8)
C34 C31 C32 C35 -151.2(8)
C33 C31 C32 C35 -21.7(10)
O5 C31 C32 C36 -139.1(8)
C34 C31 C32 C36 -24.4(11)
C33 C31 C32 C36 105.1(9)
C42 C37 C38 C39 1(4)
C37 C38 C39 C40 0(4)
C38 C39 C40 C41 -3(3)
C39 C40 C41 C42 4(3)
C40 C41 C42 C37 -3(4)
C38 C37 C42 C41 1(4)

loop_
_cod_related_entry_id
_cod_related_entry_database
_cod_related_entry_code
1 ChemSpider 30659762
